data_1573840
loop_
_publ_author_name
'Dunning, Samuel G.'
'Hari, Anirudh'
'Zhu, Li'
'Chen, Bo'
'Cody, George D.'
'Romi, Sebastiano'
'Zhang, Dongzhou'
'Strobel, Timothy A.'

_publ_section_title
;
 Double-core nanothread formation from \a-furil via a pressure-induced
 planarization pathway
;
_journal_name_full 'Chemical Science'
_journal_paper_doi 10.1039/D4SC07412B
_journal_year 2025
_chemical_formula_moiety 'C10 H6 O4'
_chemical_formula_sum 'C10 H6 O4'
_chemical_formula_weight 190.15
_chemical_name_common 'Furil, phase I'
_chemical_name_systematic Di(furan-2-yl)ethanedione
_space_group_crystal_system orthorhombic
_space_group_IT_number 43
_space_group_name_Hall 'F 2 -2d'
_space_group_name_H-M_alt 'F d d 2'
_atom_sites_solution_hydrogens geom
_atom_sites_solution_primary dual
_audit_creation_date 2023-06-29
_audit_creation_method
;
Olex2 1.5
(compiled 2023.03.06 svn.rbb2c1857 for OlexSys, GUI svn.r6748)
;
_audit_update_record
;
2024-03-25 deposited with the CCDC.	2025-01-02 downloaded from the CCDC.
;
_cell_angle_alpha 90
_cell_angle_beta 90
_cell_angle_gamma 90
_cell_formula_units_Z 8
_cell_length_a 14.6170(9)
_cell_length_b 30.092(12)
_cell_length_c 3.6052(3)
_cell_measurement_reflns_used 152
_cell_measurement_temperature 273.15
_cell_measurement_theta_max 12.025
_cell_measurement_theta_min 3.405
_cell_volume 1585.8(7)
_computing_cell_refinement 'SAINT V8.40B (?, 2016)'
_computing_data_reduction 'SAINT V8.40B (?, 2016)'
_computing_molecular_graphics 'Olex2 1.5 (Dolomanov et al., 2009)'
_computing_publication_material 'Olex2 1.5 (Dolomanov et al., 2009)'
_computing_structure_refinement 'XL  (Sheldrick, 2008)'
_computing_structure_solution 'SHELXT 2018/2 (Sheldrick, 2018)'
_diffrn_ambient_temperature 273.15
_diffrn_measured_fraction_theta_full 0.317
_diffrn_measured_fraction_theta_max 0.184
_diffrn_measurement_device_type Synchrotron
_diffrn_radiation_type Synchrotron
_diffrn_radiation_wavelength 0.434
_diffrn_reflns_av_R_equivalents 0.0713
_diffrn_reflns_av_unetI/netI 0.1262
_diffrn_reflns_Laue_measured_fraction_full 0.317
_diffrn_reflns_Laue_measured_fraction_max 0.184
_diffrn_reflns_limit_h_max 13
_diffrn_reflns_limit_h_min -24
_diffrn_reflns_limit_k_max 14
_diffrn_reflns_limit_k_min -10
_diffrn_reflns_limit_l_max 3
_diffrn_reflns_limit_l_min -3
_diffrn_reflns_number 969
_diffrn_reflns_point_group_measured_fraction_full 0.315
_diffrn_reflns_point_group_measured_fraction_max 0.175
_diffrn_reflns_theta_full 15.094
_diffrn_reflns_theta_max 23.224
_diffrn_reflns_theta_min 3.404
_diffrn_source_current 0.0
_diffrn_source_power 0.0
_diffrn_source_voltage 0.0
_exptl_absorpt_coefficient_mu 0.050
_exptl_absorpt_correction_T_max 0.7274
_exptl_absorpt_correction_T_min 0.6512
_exptl_absorpt_correction_type multi-scan
_exptl_absorpt_process_details
;
SADABS-2016/2 (Bruker,2016/2) was used for absorption correction.
wR2(int) was 0.1081 before and 0.0808 after correction.
The Ratio of minimum to maximum transmission is 0.8952.
The \l/2 correction factor is Not present.
;
_exptl_crystal_colour yellow
_exptl_crystal_density_diffrn 1.593
_exptl_crystal_description plate
_exptl_crystal_F_000 784
_exptl_crystal_size_max 0.025
_exptl_crystal_size_mid 0.01
_exptl_crystal_size_min 0.005
_refine_diff_density_max 0.325
_refine_diff_density_min -0.275
_refine_diff_density_rms 0.063
_refine_ls_abs_structure_details
;
 Flack x determined using 62 quotients [(I+)-(I-)]/[(I+)+(I-)]
 (Parsons, Flack and Wagner, Acta Cryst. B69 (2013) 249-259).
;
_refine_ls_abs_structure_Flack 5.4(10)
_refine_ls_extinction_method none
_refine_ls_goodness_of_fit_ref 1.365
_refine_ls_hydrogen_treatment constr
_refine_ls_matrix_type full
_refine_ls_number_parameters 29
_refine_ls_number_reflns 439
_refine_ls_number_restraints 1
_refine_ls_restrained_S_all 1.363
_refine_ls_R_factor_all 0.2018
_refine_ls_R_factor_gt 0.1158
_refine_ls_shift/su_max 0.000
_refine_ls_shift/su_mean 0.000
_refine_ls_structure_factor_coef Fsqd
_refine_ls_weighting_details 'w=1/[\s^2^(Fo^2^)+(0.1000P)^2^] where P=(Fo^2^+2Fc^2^)/3'
_refine_ls_weighting_scheme calc
_refine_ls_wR_factor_gt 0.2565
_refine_ls_wR_factor_ref 0.2823
_reflns_Friedel_coverage 0.708
_reflns_Friedel_fraction_full 0.313
_reflns_Friedel_fraction_max 0.164
_reflns_number_gt 205
_reflns_number_total 439
_reflns_threshold_expression 'I > 2\s(I)'
_cod_data_source_file d4sc07412b2.cif
_cod_data_source_block furil_p1_crystal3_0ma
_cod_original_cell_volume 1585.7(7)
_cod_database_code 1573840
_shelx_shelxl_version_number 2019/1
_shelx_space_group_comment
;
The symmetry employed for this shelxl refinement is uniquely defined
by the following loop, which should always be used as a source of
symmetry information in preference to the above space-group names.
They are only intended as comments.
;
_olex2_refinement_description
;
1. Fixed Uiso
 At 1.2 times of:
  All C(H) groups
2.a Aromatic/amide H refined with riding coordinates:
 C004(H004), C005(H005), C1(H1)
;
_olex2_submission_special_instructions 'No special instructions were received'

loop_
_space_group_symop_operation_xyz
'x, y, z'
'-x, -y, z'
'x+1/4, -y+1/4, z+1/4'
'-x+1/4, y+1/4, z+1/4'
'x, y+1/2, z+1/2'
'-x, -y+1/2, z+1/2'
'x+1/4, -y+3/4, z+3/4'
'-x+1/4, y+3/4, z+3/4'
'x+1/2, y, z+1/2'
'-x+1/2, -y, z+1/2'
'x+3/4, -y+1/4, z+3/4'
'-x+3/4, y+1/4, z+3/4'
'x+1/2, y+1/2, z'
'-x+1/2, -y+1/2, z'
'x+3/4, -y+3/4, z+1/4'
'-x+3/4, y+3/4, z+1/4'

loop_
_atom_site_label
_atom_site_type_symbol
_atom_site_fract_x
_atom_site_fract_y
_atom_site_fract_z
_atom_site_U_iso_or_equiv
_atom_site_adp_type
_atom_site_occupancy
_atom_site_site_symmetry_order
_atom_site_calc_flag
_atom_site_refinement_flags_posn
_atom_site_refinement_flags_adp
_atom_site_refinement_flags_occupancy
_atom_site_disorder_assembly
_atom_site_disorder_group
O001 O 0.5789(4) 0.5912(10) 0.474(3) 0.041(3) Uiso 1 1 d . . . . .
C003 C 0.5009(8) 0.5225(12) 0.575(3) 0.035(3) Uiso 1 1 d . . . . .
C004 C 0.6602(6) 0.5328(11) 0.298(3) 0.039(3) Uiso 1 1 d . . . . .
H004 H 0.677832 0.503680 0.251282 0.046 Uiso 1 1 calc R U . . .
C005 C 0.6629(8) 0.6078(15) 0.329(4) 0.054(4) Uiso 1 1 d . . . . .
H005 H 0.680689 0.637373 0.305667 0.064 Uiso 1 1 calc R U . . .
C1 C 0.7109(7) 0.5714(11) 0.233(4) 0.045(3) Uiso 1 1 d . . . . .
H1 H 0.769841 0.571806 0.135676 0.053 Uiso 1 1 calc R U . . .
C3 C 0.5810(6) 0.5468(14) 0.442(4) 0.034(4) Uiso 1 1 d . . . . .
O1 O 0.4316(4) 0.5436(9) 0.702(2) 0.050(3) Uiso 1 1 d . . . . .

loop_
_atom_type_symbol
_atom_type_description
_atom_type_scat_dispersion_real
_atom_type_scat_dispersion_imag
_atom_type_scat_source
C C 0.0001 0.0005 'International Tables Vol C Tables 4.2.6.8 and 6.1.1.4'
O O 0.0022 0.0020 'International Tables Vol C Tables 4.2.6.8 and 6.1.1.4'
H H 0.0000 0.0000 'International Tables Vol C Tables 4.2.6.8 and 6.1.1.4'

loop_
_geom_angle_atom_site_label_1
_geom_angle_atom_site_label_2
_geom_angle_atom_site_label_3
_geom_angle
_geom_angle_site_symmetry_1
_geom_angle_site_symmetry_3
_geom_angle_publ_flag
C3 O001 C005 107.4(18) . . ?
C003 C003 C3 121(2) 2_665 . ?
O1 C003 C003 118.6(17) . 2_665 ?
O1 C003 C3 120(3) . . ?
C1 C004 H004 127.3 . . ?
C3 C004 H004 127.3 . . ?
C3 C004 C1 105(3) . . ?
O001 C005 H005 127.6 . . ?
C1 C005 O001 105(3) . . ?
C1 C005 H005 127.6 . . ?
C004 C1 H1 124.6 . . ?
C005 C1 C004 110.9(15) . . ?
C005 C1 H1 124.6 . . ?
O001 C3 C003 117(2) . . ?
C004 C3 O001 111(2) . . ?
C004 C3 C003 132(4) . . ?

loop_
_geom_bond_atom_site_label_1
_geom_bond_atom_site_label_2
_geom_bond_distance
_geom_bond_site_symmetry_2
_geom_bond_publ_flag
O001 C005 1.43(2) . ?
O001 C3 1.34(4) . ?
C003 C003 1.36(7) 2_665 ?
C003 C3 1.46(3) . ?
C003 O1 1.28(3) . ?
C004 H004 0.9300 . ?
C004 C1 1.40(4) . ?
C004 C3 1.34(3) . ?
C005 H005 0.9300 . ?
C005 C1 1.35(5) . ?
C1 H1 0.9300 . ?

loop_
_geom_torsion_atom_site_label_1
_geom_torsion_atom_site_label_2
_geom_torsion_atom_site_label_3
_geom_torsion_atom_site_label_4
_geom_torsion
_geom_torsion_site_symmetry_1
_geom_torsion_site_symmetry_2
_geom_torsion_site_symmetry_3
_geom_torsion_site_symmetry_4
_geom_torsion_publ_flag
O001 C005 C1 C004 2.1(18) . . . . ?
C003 C003 C3 O001 -175.9(10) 2_665 . . . ?
C003 C003 C3 C004 1.9(19) 2_665 . . . ?
C005 O001 C3 C003 -180.0(11) . . . . ?
C005 O001 C3 C004 1.8(15) . . . . ?
C1 C004 C3 O001 -0.6(17) . . . . ?
C1 C004 C3 C003 -178.4(13) . . . . ?
C3 O001 C005 C1 -2.3(15) . . . . ?
C3 C004 C1 C005 -1.0(19) . . . . ?
O1 C003 C3 O001 2.6(19) . . . . ?
O1 C003 C3 C004 -179.6(12) . . . . ?
